data_4063102
loop_
_publ_author_name
'Eva Becker'
'Kurt Mereiter'
'Roland Schmid'
'Karl Kirchner'

_publ_section_title
;
Facile S-S Bond Activation of Alkyl and Aryl Disulfides by
[RuCp(CH3CN)3]+  -  Formation of Dinuclear Ru(III)-Ru(III) Complexes
with Bridging Thiolate Ligands
;
_journal_name_full Organometallics
_journal_paper_doi 10.1021/om0498854
_journal_year 2004
_chemical_formula_moiety 'C18 H28 Br2 Ru2 S2'
_chemical_formula_sum 'C18 H28 Br2 Ru2 S2'
_chemical_formula_weight 670.48
_chemical_name_common '[CpRuBr(mue-S-t-Bu)2BrRuCp].solv'
_space_group_IT_number 56
_symmetry_cell_setting orthorhombic
_symmetry_space_group_name_Hall '-P 2ab 2ac'
_symmetry_space_group_name_H-M 'P c c n'
_cell_angle_alpha 90.00
_cell_angle_beta 90.00
_cell_angle_gamma 90.00
_cell_formula_units_Z 4
_cell_length_a 16.422(2)
_cell_length_b 13.240(2)
_cell_length_c 13.444(2)
_cell_measurement_temperature 100(2)
_cell_volume 2923.1(7)
_diffrn_ambient_temperature 100(2)
_exptl_crystal_density_diffrn 1.524
_cod_depositor_comments
;
The following automatic conversions were performed:
'_symmetry_cell_setting' value 'Orthorhombic' changed to 'orthorhombic'
according to '/home/saulius/struct/CIF-dictionaries/cif_core.dic'
dictionary named 'cif_core.dic' version 2.4.1 from 2010-06-29.

Automatic conversion script
Id: cif_fix_enum 1527 2010-12-29 10:47:43Z saulius 
;
_cod_database_code 4063102

loop_
_symmetry_equiv_pos_as_xyz
'x, y, z'
'-x+1/2, -y+1/2, z'
'-x, y+1/2, -z+1/2'
'x+1/2, -y, -z+1/2'
'-x, -y, -z'
'x-1/2, y-1/2, -z'
'x, -y-1/2, z-1/2'
'-x-1/2, y, z-1/2'

loop_
_atom_site_label
_atom_site_type_symbol
_atom_site_fract_x
_atom_site_fract_y
_atom_site_fract_z
_atom_site_U_iso_or_equiv
_atom_site_adp_type
_atom_site_occupancy
_atom_site_symmetry_multiplicity
_atom_site_calc_flag
_atom_site_refinement_flags
_atom_site_disorder_assembly
_atom_site_disorder_group
Ru Ru 0.189685(19) 0.32483(2) 0.20210(2) 0.01192(10) Uani 1 1 d . . .
Br Br 0.12866(3) 0.39797(3) 0.04245(3) 0.02100(12) Uani 1 1 d . . .
S S 0.18645(6) 0.17174(7) 0.12035(8) 0.01314(19) Uani 1 1 d . . .
C1 C 0.1896(3) 0.4561(4) 0.3103(4) 0.0267(10) Uani 1 1 d . . .
H1 H 0.2270 0.5157 0.3084 0.032 Uiso 1 1 calc R . .
C2 C 0.2043(3) 0.3637(4) 0.3605(3) 0.0254(10) Uani 1 1 d . . .
H2 H 0.2530 0.3480 0.4023 0.030 Uiso 1 1 calc R . .
C3 C 0.1342(3) 0.2997(4) 0.3483(3) 0.0223(9) Uani 1 1 d . . .
H3 H 0.1251 0.2328 0.3811 0.027 Uiso 1 1 calc R . .
C4 C 0.0772(3) 0.3530(3) 0.2876(3) 0.0182(8) Uani 1 1 d . . .
H4 H 0.0212 0.3297 0.2694 0.022 Uiso 1 1 calc R . .
C5 C 0.1120(3) 0.4497(3) 0.2649(4) 0.0229(9) Uani 1 1 d . . .
H5 H 0.0852 0.5044 0.2255 0.027 Uiso 1 1 calc R . .
C6 C 0.1101(3) 0.0739(3) 0.1534(3) 0.0187(8) Uani 1 1 d . . .
C7 C 0.0331(3) 0.1065(4) 0.0975(4) 0.0238(9) Uani 1 1 d . . .
H7A H -0.0109 0.0584 0.1110 0.036 Uiso 1 1 calc R . .
H7B H 0.0443 0.1081 0.0259 0.036 Uiso 1 1 calc R . .
H7C H 0.0167 0.1740 0.1198 0.036 Uiso 1 1 calc R . .
C9 C 0.0923(3) 0.0622(4) 0.2635(4) 0.0284(11) Uani 1 1 d . . .
H9A H 0.0514 0.0092 0.2731 0.043 Uiso 1 1 calc R . .
H9B H 0.0716 0.1262 0.2900 0.043 Uiso 1 1 calc R . .
H9C H 0.1424 0.0436 0.2986 0.043 Uiso 1 1 calc R . .
C8 C 0.1438(4) -0.0231(4) 0.1088(5) 0.0344(12) Uani 1 1 d . . .
H8A H 0.1065 -0.0791 0.1230 0.052 Uiso 1 1 calc R . .
H8B H 0.1972 -0.0376 0.1379 0.052 Uiso 1 1 calc R . .
H8C H 0.1494 -0.0151 0.0366 0.052 Uiso 1 1 calc R . .

loop_
_atom_site_aniso_label
_atom_site_aniso_U_11
_atom_site_aniso_U_22
_atom_site_aniso_U_33
_atom_site_aniso_U_23
_atom_site_aniso_U_13
_atom_site_aniso_U_12
Ru 0.01006(16) 0.01192(16) 0.01378(16) -0.00137(11) 0.00060(11) 0.00117(11)
Br 0.0235(2) 0.0207(2) 0.0188(2) 0.00254(16) -0.00075(17) 0.01046(17)
S 0.0111(4) 0.0120(4) 0.0163(5) -0.0004(3) -0.0008(3) -0.0007(3)
C1 0.025(2) 0.028(2) 0.027(2) -0.0183(19) 0.0102(19) -0.0054(19)
C2 0.020(2) 0.040(3) 0.016(2) -0.0099(19) 0.0020(17) 0.005(2)
C3 0.023(2) 0.025(2) 0.019(2) 0.0002(17) 0.0088(17) 0.0059(18)
C4 0.0129(19) 0.022(2) 0.019(2) -0.0032(16) 0.0046(16) 0.0088(16)
C5 0.027(2) 0.017(2) 0.024(2) -0.0062(17) 0.0100(18) 0.0046(17)
C6 0.018(2) 0.0156(19) 0.023(2) 0.0025(16) -0.0050(17) -0.0080(16)
C7 0.017(2) 0.026(2) 0.028(2) 0.0066(19) -0.0068(18) -0.0059(18)
C9 0.024(2) 0.041(3) 0.020(2) 0.009(2) -0.0049(18) -0.015(2)
C8 0.038(3) 0.012(2) 0.054(4) 0.001(2) -0.006(3) -0.0057(19)

loop_
_geom_bond_atom_site_label_1
_geom_bond_atom_site_label_2
_geom_bond_distance
_geom_bond_site_symmetry_2
_geom_bond_publ_flag
Ru C3 2.192(4) . ?
Ru C4 2.208(4) . ?
Ru C2 2.203(5) . ?
Ru C5 2.253(4) . ?
Ru C1 2.266(4) . ?
Ru S 2.3063(10) . ?
Ru S 2.3124(10) 2 ?
Ru Br 2.5591(6) . ?
Ru Ru 2.8019(7) 2 ?
S C6 1.858(4) . ?
S Ru 2.3124(10) 2 ?
C1 C5 1.415(7) . ?
C1 C2 1.418(8) . ?
C1 H1 1.0000 . ?
C2 C3 1.439(7) . ?
C2 H2 1.0000 . ?
C3 C4 1.429(6) . ?
C3 H3 1.0000 . ?
C4 C5 1.436(7) . ?
C4 H4 1.0000 . ?
C5 H5 1.0000 . ?
C6 C9 1.516(7) . ?
C6 C8 1.522(7) . ?
C6 C7 1.533(6) . ?
C7 H7A 0.9800 . ?
C7 H7B 0.9800 . ?
C7 H7C 0.9800 . ?
C9 H9A 0.9800 . ?
C9 H9B 0.9800 . ?
C9 H9C 0.9800 . ?
C8 H8A 0.9800 . ?
C8 H8B 0.9800 . ?
C8 H8C 0.9800 . ?
